data_2103367
loop_
_publ_author_name
'Marsh, Richard E.'

_publ_section_title
;
 The space groups of point group <i>C</i>~3~: some corrections, some
 comments
;
_journal_issue 5
_journal_name_full 'Acta Crystallographica Section B'
_journal_page_first 893
_journal_page_last 899
_journal_paper_doi 10.1107/S0108768102011758
_journal_volume 58
_journal_year 2002
_chemical_formula_moiety 'C34 H54 N2 Si4 Ni2'
_chemical_formula_sum 'C34 H54 N2 Ni2 Si4'
_symmetry_cell_setting trigonal
_symmetry_space_group_name_H-M 'P 32 2 1'
_cell_angle_alpha 90.00
_cell_angle_beta 90.00
_cell_angle_gamma 120.00
_cell_formula_units_Z 3
_cell_length_a 13.178
_cell_length_b 13.178
_cell_length_c 21.043
_cell_volume 3164.735
_cod_data_source_file bk0117.cif
_cod_data_source_block NODLUN
_cod_depositor_comments
;
 Adding the _cell_formula_units_Z and _chemical_formula_moiety data items
 after consulting the original publication.

 Antanas Vaitkus,
 2017-08-03
;
_cod_original_formula_sum 'C34 H54 N2 Si4 Ni2 '
_cod_database_code 2103367

loop_
_atom_site_label
_atom_site_fract_x
_atom_site_fract_y
_atom_site_fract_z
Ni 0.1654 0.6340 0.3765
N -0.3125 0.4068 0.2386
Si1 -0.1900 0.1921 0.2465
Si3 0.2590 0.9334 0.3297
C1 -0.0531 0.4214 0.3147
C3 0.1342 0.4706 0.3862
C5 -0.1588 0.6138 0.3229
C6 -0.0612 0.6217 0.3262
C9 -0.3065 0.4429 0.1764
C10 -0.1861 0.5197 0.1512
C13 -0.2805 0.1748 0.1738
C14 -0.0628 0.1696 0.2265
C15 -0.2846 0.0768 0.3053
C16 -0.3548 0.6065 0.4058
C17 -0.3730 0.6290 0.2656
C18 -0.1846 0.8248 0.3264
C26 -0.5210 0.2980 0.2315
C27 -0.5180 0.3310 0.1699
C28 -0.4100 0.4004 0.1421
C29 0.4220 0.7214 0.3333
C30 0.4188 0.7554 0.4026
